data_2231906
loop_
_publ_author_name
'Zhong, Yan'
'Wu, Bin'

_publ_section_title
;
 (<i>E</i>)-1-{4-[Bis(4-methoxyphenyl)methyl]piperazin-1-yl}-3-(4-methylphenyl)prop-2-en-1-one
;
_journal_coeditor_code HB6419
_journal_issue 10
_journal_name_full 'Acta Crystallographica Section E'
_journal_page_first o2791
_journal_paper_doi 10.1107/S1600536811039353
_journal_volume 67
_journal_year 2011
_chemical_formula_iupac 'C29 H32 N2 O3'
_chemical_formula_moiety 'C29 H32 N2 O3'
_chemical_formula_sum 'C29 H32 N2 O3'
_chemical_formula_weight 456.57
_chemical_name_systematic
;
(<i>E</i>)-1-{4-[Bis(4-methoxyphenyl)methyl]piperazin-1-yl}-
3-(4-methylphenyl)prop-2-en-1-one
;
_space_group_IT_number 14
_symmetry_cell_setting monoclinic
_symmetry_space_group_name_Hall '-P 2yn'
_symmetry_space_group_name_H-M 'P 1 21/n 1'
_atom_sites_solution_hydrogens geom
_atom_sites_solution_primary direct
_atom_sites_solution_secondary difmap
_audit_creation_method SHELXL-97
_cell_angle_alpha 90.00
_cell_angle_beta 97.12(3)
_cell_angle_gamma 90.00
_cell_formula_units_Z 4
_cell_length_a 10.114(2)
_cell_length_b 11.867(2)
_cell_length_c 21.573(4)
_cell_measurement_reflns_used 25
_cell_measurement_temperature 293(2)
_cell_measurement_theta_max 13
_cell_measurement_theta_min 9
_cell_volume 2569.3(8)
_computing_cell_refinement 'CAD-4 EXPRESS (Enraf--Nonius, 1989)'
_computing_data_collection 'CAD-4 EXPRESS (Enraf--Nonius, 1989)'
_computing_data_reduction 'XCAD4 (Harms & Wocadlo, 1995)'
_computing_molecular_graphics 'SHELXTL (Sheldrick, 2008)'
_computing_publication_material 'SHELXL97 (Sheldrick, 2008)'
_computing_structure_refinement 'SHELXL97 (Sheldrick, 2008)'
_computing_structure_solution 'SHELXS97 (Sheldrick, 2008)'
_diffrn_ambient_temperature 293(2)
_diffrn_measured_fraction_theta_full 1.000
_diffrn_measured_fraction_theta_max 1.000
_diffrn_measurement_device_type 'Enraf--Nonius CAD-4'
_diffrn_measurement_method \w/2\q
_diffrn_radiation_monochromator graphite
_diffrn_radiation_source 'fine-focus sealed tube'
_diffrn_radiation_type MoK\a
_diffrn_radiation_wavelength 0.71073
_diffrn_reflns_av_R_equivalents 0.0372
_diffrn_reflns_av_sigmaI/netI 0.0600
_diffrn_reflns_limit_h_max 12
_diffrn_reflns_limit_h_min 0
_diffrn_reflns_limit_k_max 14
_diffrn_reflns_limit_k_min 0
_diffrn_reflns_limit_l_max 25
_diffrn_reflns_limit_l_min -25
_diffrn_reflns_number 5002
_diffrn_reflns_theta_full 25.37
_diffrn_reflns_theta_max 25.37
_diffrn_reflns_theta_min 1.90
_diffrn_standards_decay_% 1
_diffrn_standards_interval_count 200
_diffrn_standards_interval_time 120
_diffrn_standards_number 3
_exptl_absorpt_coefficient_mu 0.076
_exptl_absorpt_correction_T_max 0.9849
_exptl_absorpt_correction_T_min 0.9775
_exptl_absorpt_correction_type none
_exptl_crystal_colour colorless
_exptl_crystal_density_diffrn 1.180
_exptl_crystal_density_method 'not measured'
_exptl_crystal_description block
_exptl_crystal_F_000 976
_exptl_crystal_size_max 0.30
_exptl_crystal_size_mid 0.20
_exptl_crystal_size_min 0.20
_refine_diff_density_max 0.165
_refine_diff_density_min -0.159
_refine_ls_extinction_coef 0.0091(15)
_refine_ls_extinction_expression Fc^*^=kFc[1+0.001xFc^2^\l^3^/sin(2\q)]^-1/4^
_refine_ls_extinction_method 'SHELXL97 (Sheldrick, 2008)'
_refine_ls_goodness_of_fit_ref 1.005
_refine_ls_hydrogen_treatment constr
_refine_ls_matrix_type full
_refine_ls_number_parameters 308
_refine_ls_number_reflns 4718
_refine_ls_number_restraints 0
_refine_ls_restrained_S_all 1.005
_refine_ls_R_factor_all 0.1424
_refine_ls_R_factor_gt 0.0608
_refine_ls_shift/su_max 0.000
_refine_ls_shift/su_mean 0.000
_refine_ls_structure_factor_coef Fsqd
_refine_ls_weighting_details 'calc w=1/[\s^2^(Fo^2^)+(0.0900P)^2^] where P=(Fo^2^+2Fc^2^)/3'
_refine_ls_weighting_scheme calc
_refine_ls_wR_factor_gt 0.1492
_refine_ls_wR_factor_ref 0.1894
_reflns_number_gt 2269
_reflns_number_total 4718
_reflns_threshold_expression I>2\s(I)
_cod_data_source_file hb6419.cif
_cod_data_source_block I
_cod_original_cell_volume 2569.3(9)
_cod_original_sg_symbol_H-M 'P 21/n'
_cod_database_code 2231906
_cod_database_fobs_code 2231906

loop_
_symmetry_equiv_pos_as_xyz
'x, y, z'
'-x+1/2, y+1/2, -z+1/2'
'-x, -y, -z'
'x-1/2, -y-1/2, z-1/2'

loop_
_atom_site_type_symbol
_atom_site_label
_atom_site_fract_x
_atom_site_fract_y
_atom_site_fract_z
_atom_site_U_iso_or_equiv
_atom_site_adp_type
_atom_site_calc_flag
_atom_site_refinement_flags
_atom_site_occupancy
_atom_site_symmetry_multiplicity
O O1 -0.1506(2) 0.6822(2) 0.16861(11) 0.0805(7) Uani d . 1 1
N N1 0.3133(2) 0.4580(2) 0.35291(12) 0.0619(7) Uani d . 1 1
C C1 0.1571(3) 0.5157(3) 0.19907(15) 0.0668(9) Uani d . 1 1
H H1A 0.2051 0.4617 0.1800 0.080 Uiso calc R 1 1
N N2 0.3059(3) 0.2833(2) 0.44379(13) 0.0758(8) Uani d . 1 1
O O2 0.6891(2) 0.8783(2) 0.30391(14) 0.1012(9) Uani d . 1 1
C C2 0.0404(3) 0.5583(3) 0.16694(15) 0.0685(9) Uani d . 1 1
H H2A 0.0116 0.5337 0.1266 0.082 Uiso calc R 1 1
O O3 0.4449(2) 0.15376(19) 0.49261(11) 0.0832(7) Uani d . 1 1
C C3 -0.0322(3) 0.6364(3) 0.19481(14) 0.0589(8) Uani d . 1 1
C C4 0.0133(3) 0.6732(3) 0.25457(15) 0.0667(9) Uani d . 1 1
H H4A -0.0355 0.7260 0.2741 0.080 Uiso calc R 1 1
C C5 0.1310(3) 0.6317(3) 0.28509(14) 0.0638(9) Uani d . 1 1
H H5A 0.1622 0.6587 0.3247 0.077 Uiso calc R 1 1
C C6 0.2032(3) 0.5510(2) 0.25791(14) 0.0555(8) Uani d . 1 1
C C7 -0.2053(4) 0.6408(4) 0.10938(18) 0.1126(15) Uani d . 1 1
H H7A -0.2877 0.6788 0.0961 0.169 Uiso calc R 1 1
H H7B -0.2213 0.5614 0.1122 0.169 Uiso calc R 1 1
H H7C -0.1439 0.6542 0.0796 0.169 Uiso calc R 1 1
C C8 0.3347(3) 0.5063(3) 0.29208(15) 0.0627(9) Uani d . 1 1
H H8A 0.3674 0.4465 0.2666 0.075 Uiso calc R 1 1
C C9 0.4351(3) 0.6013(3) 0.29770(15) 0.0607(8) Uani d . 1 1
C C10 0.5010(3) 0.6272(3) 0.24752(17) 0.0716(9) Uani d . 1 1
H H10A 0.4877 0.5815 0.2123 0.086 Uiso calc R 1 1
C C11 0.5857(3) 0.7177(3) 0.24720(19) 0.0786(10) Uani d . 1 1
H H11A 0.6291 0.7321 0.2125 0.094 Uiso calc R 1 1
C C12 0.6056(3) 0.7869(3) 0.2986(2) 0.0740(10) Uani d . 1 1
C C13 0.5425(4) 0.7637(3) 0.35055(18) 0.0772(10) Uani d . 1 1
H H13A 0.5571 0.8091 0.3859 0.093 Uiso calc R 1 1
C C14 0.4574(3) 0.6722(3) 0.34940(16) 0.0710(9) Uani d . 1 1
H H14A 0.4139 0.6576 0.3841 0.085 Uiso calc R 1 1
C C15 0.7257(4) 0.9251(3) 0.2473(2) 0.1188(17) Uani d . 1 1
H H15A 0.7840 0.9881 0.2570 0.178 Uiso calc R 1 1
H H15B 0.6470 0.9496 0.2213 0.178 Uiso calc R 1 1
H H15C 0.7705 0.8689 0.2257 0.178 Uiso calc R 1 1
C C16 0.2141(3) 0.3666(3) 0.34414(16) 0.0738(10) Uani d . 1 1
H H16A 0.2478 0.3063 0.3201 0.089 Uiso calc R 1 1
H H16B 0.1326 0.3949 0.3208 0.089 Uiso calc R 1 1
C C17 0.4359(3) 0.4114(3) 0.38666(16) 0.0709(10) Uani d . 1 1
H H17A 0.5041 0.4693 0.3919 0.085 Uiso calc R 1 1
H H17B 0.4680 0.3502 0.3628 0.085 Uiso calc R 1 1
C C18 0.4094(3) 0.3686(3) 0.45001(17) 0.0802(10) Uani d . 1 1
H H18A 0.4906 0.3370 0.4718 0.096 Uiso calc R 1 1
H H18B 0.3822 0.4309 0.4746 0.096 Uiso calc R 1 1
C C19 0.1841(3) 0.3211(3) 0.40618(18) 0.0801(11) Uani d . 1 1
H H19A 0.1422 0.3794 0.4285 0.096 Uiso calc R 1 1
H H19B 0.1223 0.2585 0.3992 0.096 Uiso calc R 1 1
C C20 0.3342(3) 0.1781(3) 0.46539(15) 0.0644(9) Uani d . 1 1
C C21 0.2268(3) 0.0911(3) 0.45499(14) 0.0664(9) Uani d . 1 1
H H21A 0.1387 0.1139 0.4451 0.080 Uiso calc R 1 1
C C22 0.2550(3) -0.0172(3) 0.45954(13) 0.0627(9) Uani d . 1 1
H H22A 0.3441 -0.0361 0.4703 0.075 Uiso calc R 1 1
C C23 0.1603(3) -0.1113(3) 0.44938(13) 0.0598(8) Uani d . 1 1
C C24 0.2069(4) -0.2212(3) 0.45818(15) 0.0700(9) Uani d . 1 1
H H24A 0.2973 -0.2338 0.4698 0.084 Uiso calc R 1 1
C C25 0.1216(4) -0.3106(3) 0.44992(16) 0.0783(10) Uani d . 1 1
H H25A 0.1554 -0.3829 0.4571 0.094 Uiso calc R 1 1
C C26 -0.0126(4) -0.2975(3) 0.43129(16) 0.0758(10) Uani d . 1 1
C C27 -0.0588(4) -0.1881(4) 0.42178(19) 0.0875(11) Uani d . 1 1
H H27A -0.1489 -0.1758 0.4090 0.105 Uiso calc R 1 1
C C28 0.0254(4) -0.0979(3) 0.43089(18) 0.0828(11) Uani d . 1 1
H H28A -0.0090 -0.0256 0.4245 0.099 Uiso calc R 1 1
C C29 -0.1073(4) -0.3960(3) 0.4196(2) 0.1091(14) Uani d . 1 1
H H29A -0.0593 -0.4651 0.4284 0.164 Uiso calc R 1 1
H H29B -0.1463 -0.3956 0.3767 0.164 Uiso calc R 1 1
H H29C -0.1763 -0.3898 0.4462 0.164 Uiso calc R 1 1

loop_
_atom_site_aniso_label
_atom_site_aniso_U_11
_atom_site_aniso_U_22
_atom_site_aniso_U_33
_atom_site_aniso_U_12
_atom_site_aniso_U_13
_atom_site_aniso_U_23
O1 0.0657(15) 0.1064(19) 0.0666(15) 0.0123(13) -0.0028(12) 0.0018(13)
N1 0.0574(15) 0.0505(15) 0.0751(19) -0.0007(13) -0.0018(13) 0.0095(13)
C1 0.064(2) 0.071(2) 0.066(2) 0.0023(17) 0.0119(17) -0.0140(17)
N2 0.0694(18) 0.0615(19) 0.091(2) -0.0016(15) -0.0121(15) 0.0209(15)
O2 0.0820(18) 0.0766(18) 0.142(3) -0.0202(15) 0.0005(16) 0.0127(17)
C2 0.070(2) 0.081(2) 0.054(2) -0.0048(19) 0.0091(17) -0.0109(18)
O3 0.0748(16) 0.0746(16) 0.0935(18) 0.0067(13) -0.0159(14) 0.0169(13)
C3 0.0573(19) 0.069(2) 0.0500(19) -0.0021(17) 0.0072(15) 0.0069(16)
C4 0.069(2) 0.075(2) 0.056(2) 0.0135(18) 0.0081(17) -0.0032(17)
C5 0.072(2) 0.068(2) 0.0492(18) 0.0056(18) 0.0014(16) -0.0064(16)
C6 0.0589(19) 0.0534(18) 0.0545(19) -0.0033(15) 0.0083(15) -0.0008(15)
C7 0.082(3) 0.178(5) 0.071(3) 0.013(3) -0.019(2) -0.003(3)
C8 0.062(2) 0.0521(18) 0.074(2) 0.0035(16) 0.0099(17) -0.0032(16)
C9 0.0533(18) 0.058(2) 0.071(2) 0.0066(16) 0.0072(16) 0.0023(17)
C10 0.062(2) 0.070(2) 0.086(2) 0.0013(18) 0.0222(19) -0.0059(19)
C11 0.063(2) 0.074(2) 0.103(3) 0.003(2) 0.028(2) 0.006(2)
C12 0.052(2) 0.059(2) 0.110(3) -0.0011(17) 0.005(2) 0.016(2)
C13 0.085(2) 0.060(2) 0.083(3) -0.004(2) -0.004(2) -0.0008(19)
C14 0.075(2) 0.065(2) 0.073(2) -0.0015(19) 0.0083(18) 0.0036(18)
C15 0.107(3) 0.074(3) 0.185(5) -0.013(2) 0.058(3) 0.019(3)
C16 0.063(2) 0.060(2) 0.094(3) -0.0029(17) -0.0091(18) 0.0113(19)
C17 0.058(2) 0.058(2) 0.093(3) -0.0010(16) -0.0062(18) 0.0048(18)
C18 0.080(2) 0.067(2) 0.087(3) -0.0058(19) -0.0167(19) 0.011(2)
C19 0.066(2) 0.068(2) 0.104(3) 0.0004(18) -0.002(2) 0.029(2)
C20 0.071(2) 0.061(2) 0.061(2) 0.0073(19) 0.0064(18) 0.0068(16)
C21 0.066(2) 0.063(2) 0.071(2) 0.0108(18) 0.0084(17) 0.0160(17)
C22 0.071(2) 0.061(2) 0.056(2) 0.0088(18) 0.0078(16) 0.0108(16)
C23 0.068(2) 0.061(2) 0.0508(18) 0.0069(18) 0.0082(15) 0.0097(15)
C24 0.079(2) 0.063(2) 0.066(2) 0.009(2) 0.0013(18) -0.0006(17)
C25 0.099(3) 0.062(2) 0.071(2) 0.008(2) -0.004(2) -0.0009(17)
C26 0.097(3) 0.069(2) 0.062(2) -0.012(2) 0.012(2) -0.0043(18)
C27 0.066(2) 0.089(3) 0.107(3) 0.000(2) 0.010(2) 0.003(2)
C28 0.074(2) 0.063(2) 0.110(3) 0.008(2) 0.005(2) 0.017(2)
C29 0.121(3) 0.097(3) 0.109(3) -0.023(3) 0.014(3) -0.006(3)

loop_
_atom_type_symbol
_atom_type_description
_atom_type_scat_dispersion_real
_atom_type_scat_dispersion_imag
_atom_type_scat_source
C C 0.0033 0.0016 'International Tables Vol C Tables 4.2.6.8 and 6.1.1.4'
H H 0.0000 0.0000 'International Tables Vol C Tables 4.2.6.8 and 6.1.1.4'
N N 0.0061 0.0033 'International Tables Vol C Tables 4.2.6.8 and 6.1.1.4'
O O 0.0106 0.0060 'International Tables Vol C Tables 4.2.6.8 and 6.1.1.4'

loop_
_geom_angle_atom_site_label_1
_geom_angle_atom_site_label_2
_geom_angle_atom_site_label_3
_geom_angle
C3 O1 C7 117.2(3)
C17 N1 C8 112.4(2)
C17 N1 C16 107.9(2)
C8 N1 C16 110.2(2)
C6 C1 C2 121.6(3)
C6 C1 H1A 119.2
C2 C1 H1A 119.2
C20 N2 C18 119.6(3)
C20 N2 C19 127.2(3)
C18 N2 C19 112.7(3)
C12 O2 C15 117.2(3)
C3 C2 C1 119.8(3)
C3 C2 H2A 120.1
C1 C2 H2A 120.1
C2 C3 O1 125.2(3)
C2 C3 C4 119.3(3)
O1 C3 C4 115.5(3)
C5 C4 C3 120.0(3)
C5 C4 H4A 120.0
C3 C4 H4A 120.0
C4 C5 C6 121.1(3)
C4 C5 H5A 119.4
C6 C5 H5A 119.4
C1 C6 C5 118.1(3)
C1 C6 C8 121.2(3)
C5 C6 C8 120.6(3)
O1 C7 H7A 109.5
O1 C7 H7B 109.5
H7A C7 H7B 109.5
O1 C7 H7C 109.5
H7A C7 H7C 109.5
H7B C7 H7C 109.5
N1 C8 C9 113.0(2)
N1 C8 C6 110.4(2)
C9 C8 C6 108.3(2)
N1 C8 H8A 108.3
C9 C8 H8A 108.3
C6 C8 H8A 108.3
C10 C9 C14 116.7(3)
C10 C9 C8 119.3(3)
C14 C9 C8 123.7(3)
C9 C10 C11 122.8(3)
C9 C10 H10A 118.6
C11 C10 H10A 118.6
C12 C11 C10 119.5(3)
C12 C11 H11A 120.3
C10 C11 H11A 120.3
O2 C12 C11 124.6(4)
O2 C12 C13 115.5(4)
C11 C12 C13 119.9(3)
C14 C13 C12 119.3(3)
C14 C13 H13A 120.3
C12 C13 H13A 120.3
C13 C14 C9 121.8(3)
C13 C14 H14A 119.1
C9 C14 H14A 119.1
O2 C15 H15A 109.5
O2 C15 H15B 109.5
H15A C15 H15B 109.5
O2 C15 H15C 109.5
H15A C15 H15C 109.5
H15B C15 H15C 109.5
N1 C16 C19 111.0(3)
N1 C16 H16A 109.4
C19 C16 H16A 109.4
N1 C16 H16B 109.4
C19 C16 H16B 109.4
H16A C16 H16B 108.0
N1 C17 C18 109.9(3)
N1 C17 H17A 109.7
C18 C17 H17A 109.7
N1 C17 H17B 109.7
C18 C17 H17B 109.7
H17A C17 H17B 108.2
N2 C18 C17 111.0(3)
N2 C18 H18A 109.4
C17 C18 H18A 109.4
N2 C18 H18B 109.4
C17 C18 H18B 109.4
H18A C18 H18B 108.0
N2 C19 C16 110.8(3)
N2 C19 H19A 109.5
C16 C19 H19A 109.5
N2 C19 H19B 109.5
C16 C19 H19B 109.5
H19A C19 H19B 108.1
O3 C20 N2 121.5(3)
O3 C20 C21 120.7(3)
N2 C20 C21 117.8(3)
C22 C21 C20 121.0(3)
C22 C21 H21A 119.5
C20 C21 H21A 119.5
C21 C22 C23 126.8(3)
C21 C22 H22A 116.6
C23 C22 H22A 116.6
C28 C23 C24 116.9(3)
C28 C23 C22 123.9(3)
C24 C23 C22 119.2(3)
C25 C24 C23 120.8(3)
C25 C24 H24A 119.6
C23 C24 H24A 119.6
C24 C25 C26 122.4(3)
C24 C25 H25A 118.8
C26 C25 H25A 118.8
C25 C26 C27 116.8(3)
C25 C26 C29 122.9(4)
C27 C26 C29 120.2(4)
C28 C27 C26 121.3(3)
C28 C27 H27A 119.4
C26 C27 H27A 119.4
C27 C28 C23 121.8(3)
C27 C28 H28A 119.1
C23 C28 H28A 119.1
C26 C29 H29A 109.5
C26 C29 H29B 109.5
H29A C29 H29B 109.5
C26 C29 H29C 109.5
H29A C29 H29C 109.5
H29B C29 H29C 109.5

loop_
_geom_bond_atom_site_label_1
_geom_bond_atom_site_label_2
_geom_bond_distance
O1 C3 1.372(3)
O1 C7 1.416(4)
N1 C17 1.466(4)
N1 C8 1.472(4)
N1 C16 1.474(4)
C1 C6 1.363(4)
C1 C2 1.388(4)
C1 H1A 0.9300
N2 C20 1.351(4)
N2 C18 1.450(4)
N2 C19 1.460(4)
O2 C12 1.371(4)
O2 C15 1.431(5)
C2 C3 1.367(4)
C2 H2A 0.9300
O3 C20 1.232(4)
C3 C4 1.385(4)
C4 C5 1.377(4)
C4 H4A 0.9300
C5 C6 1.379(4)
C5 H5A 0.9300
C6 C8 1.533(4)
C7 H7A 0.9600
C7 H7B 0.9600
C7 H7C 0.9600
C8 C9 1.513(4)
C8 H8A 0.9800
C9 C10 1.374(4)
C9 C14 1.393(4)
C10 C11 1.375(4)
C10 H10A 0.9300
C11 C12 1.374(5)
C11 H11A 0.9300
C12 C13 1.385(5)
C13 C14 1.383(4)
C13 H13A 0.9300
C14 H14A 0.9300
C15 H15A 0.9600
C15 H15B 0.9600
C15 H15C 0.9600
C16 C19 1.508(4)
C16 H16A 0.9700
C16 H16B 0.9700
C17 C18 1.513(4)
C17 H17A 0.9700
C17 H17B 0.9700
C18 H18A 0.9700
C18 H18B 0.9700
C19 H19A 0.9700
C19 H19B 0.9700
C20 C21 1.495(4)
C21 C22 1.318(4)
C21 H21A 0.9300
C22 C23 1.470(4)
C22 H22A 0.9300
C23 C28 1.382(4)
C23 C24 1.392(4)
C24 C25 1.365(4)
C24 H24A 0.9300
C25 C26 1.375(5)
C25 H25A 0.9300
C26 C27 1.387(5)
C26 C29 1.512(5)
C27 C28 1.366(5)
C27 H27A 0.9300
C28 H28A 0.9300
C29 H29A 0.9600
C29 H29B 0.9600
C29 H29C 0.9600

loop_
_geom_hbond_atom_site_label_D
_geom_hbond_atom_site_label_H
_geom_hbond_atom_site_label_A
_geom_hbond_site_symmetry_A
_geom_hbond_distance_DH
_geom_hbond_distance_HA
_geom_hbond_distance_DA
_geom_hbond_angle_DHA
C11 H11A O1 1_655 0.93 2.60 3.360(4) 140
C22 H22A O3 3_656 0.93 2.59 3.483(4) 160

loop_
_geom_torsion_atom_site_label_1
_geom_torsion_atom_site_label_2
_geom_torsion_atom_site_label_3
_geom_torsion_atom_site_label_4
_geom_torsion
C6 C1 C2 C3 -1.0(5)
C1 C2 C3 O1 -178.1(3)
C1 C2 C3 C4 1.0(5)
C7 O1 C3 C2 3.5(5)
C7 O1 C3 C4 -175.6(3)
C2 C3 C4 C5 0.5(5)
O1 C3 C4 C5 179.6(3)
C3 C4 C5 C6 -2.0(5)
C2 C1 C6 C5 -0.5(5)
C2 C1 C6 C8 -177.9(3)
C4 C5 C6 C1 2.0(5)
C4 C5 C6 C8 179.4(3)
C17 N1 C8 C9 -60.0(3)
C16 N1 C8 C9 179.7(2)
C17 N1 C8 C6 178.5(2)
C16 N1 C8 C6 58.2(3)
C1 C6 C8 N1 -124.9(3)
C5 C6 C8 N1 57.7(4)
C1 C6 C8 C9 110.9(3)
C5 C6 C8 C9 -66.4(4)
N1 C8 C9 C10 156.6(3)
C6 C8 C9 C10 -80.7(3)
N1 C8 C9 C14 -29.2(4)
C6 C8 C9 C14 93.4(4)
C14 C9 C10 C11 0.2(5)
C8 C9 C10 C11 174.7(3)
C9 C10 C11 C12 -0.6(5)
C15 O2 C12 C11 19.9(5)
C15 O2 C12 C13 -162.4(3)
C10 C11 C12 O2 178.9(3)
C10 C11 C12 C13 1.3(5)
O2 C12 C13 C14 -179.4(3)
C11 C12 C13 C14 -1.5(5)
C12 C13 C14 C9 1.2(5)
C10 C9 C14 C13 -0.5(5)
C8 C9 C14 C13 -174.8(3)
C17 N1 C16 C19 60.7(3)
C8 N1 C16 C19 -176.3(2)
C8 N1 C17 C18 177.1(3)
C16 N1 C17 C18 -61.3(3)
C20 N2 C18 C17 118.8(3)
C19 N2 C18 C17 -53.6(4)
N1 C17 C18 N2 58.3(4)
C20 N2 C19 C16 -119.4(4)
C18 N2 C19 C16 52.4(4)
N1 C16 C19 N2 -56.1(4)
C18 N2 C20 O3 2.9(5)
C19 N2 C20 O3 174.1(3)
C18 N2 C20 C21 -176.8(3)
C19 N2 C20 C21 -5.6(5)
O3 C20 C21 C22 -17.6(5)
N2 C20 C21 C22 162.1(3)
C20 C21 C22 C23 -178.7(3)
C21 C22 C23 C28 2.5(5)
C21 C22 C23 C24 -177.9(3)
C28 C23 C24 C25 -1.2(5)
C22 C23 C24 C25 179.2(3)
C23 C24 C25 C26 1.6(5)
C24 C25 C26 C27 -0.7(5)
C24 C25 C26 C29 177.6(3)
C25 C26 C27 C28 -0.3(5)
C29 C26 C27 C28 -178.7(4)
C26 C27 C28 C23 0.6(6)
C24 C23 C28 C27 0.2(5)
C22 C23 C28 C27 179.7(3)

loop_
_cod_related_entry_id
_cod_related_entry_database
_cod_related_entry_code
1 ChemSpider 30657033
